data_4316318
loop_
_publ_author_name
'Chhatra B. Khadka'
'Daniel G. Macdonald'
'Yanhua Lan'
'Annie K. Powell'
'Dieter Fenske'
'John F. Corrigan'

_publ_contact_author_address
;Dept of Chemistry
The University of Western Ontario
London ON
N6A 5B7 Canada    
;
_publ_contact_author_email corrigan@uwo.ca
_publ_contact_author_name 'John F Corrigan'
_publ_section_title
;
 Trimethylsilylchalcogenolates of Co(II) and Mn(II): From Mononuclear
 Coordination Complexes to Clusters Containing -ESiMe3 Moieties (E = S,
 Se)
;
_journal_name_full 'Inorganic Chemistry'
_journal_page_first 7289
_journal_page_last 7297
_journal_paper_doi 10.1021/ic902346u
_journal_volume 49
_journal_year 2010
_chemical_formula_moiety 'C24 H64 Li4 Mn N8 Se12'
_chemical_formula_sum 'C24 H64 Li4 Mn N8 Se12'
_chemical_formula_weight 1495.05
_chemical_name_systematic
; 
 ? 
;
_space_group_IT_number 14
_symmetry_cell_setting monoclinic
_symmetry_space_group_name_Hall '-P 2yn'
_symmetry_space_group_name_H-M 'P 1 21/n 1'
_atom_sites_solution_hydrogens geom
_atom_sites_solution_primary direct
_atom_sites_solution_secondary difmap
_audit_creation_method SHELXL-97
_cell_angle_alpha 90.00
_cell_angle_beta 108.080(2)
_cell_angle_gamma 90.00
_cell_formula_units_Z 4
_cell_length_a 18.8776(8)
_cell_length_b 14.5127(4)
_cell_length_c 19.4562(8)
_cell_measurement_reflns_used 35886
_cell_measurement_temperature 150(2)
_cell_measurement_theta_max 27.48
_cell_measurement_theta_min 1.70
_cell_volume 5067.1(3)
_computing_cell_refinement 'DENZO-SMN (Otwinowski & Minor, 1997)'
_computing_data_collection 'COLLECT (Nonius, 1997-2001)'
_computing_data_reduction DENZO-SMN
_computing_molecular_graphics 'SHELXTL/PC (Sheldrick, 2001)'
_computing_publication_material SHELXTL/PC
_computing_structure_refinement 'SHELXL-97 (Sheldrick, 1997)'
_computing_structure_solution 'SHELXS-97 (Sheldrick, 1990)'
_diffrn_ambient_temperature 150(2)
_diffrn_measured_fraction_theta_full 0.994
_diffrn_measured_fraction_theta_max 0.994
_diffrn_measurement_device_type 'Nonius Kappa-CCD'
_diffrn_measurement_method '\f scans, and \w scans with \k offsets'
_diffrn_radiation_monochromator graphite
_diffrn_radiation_source 'fine-focus sealed tube'
_diffrn_radiation_type MoK\a
_diffrn_radiation_wavelength 0.71073
_diffrn_reflns_av_R_equivalents 0.1203
_diffrn_reflns_av_sigmaI/netI 0.1008
_diffrn_reflns_limit_h_max 24
_diffrn_reflns_limit_h_min -22
_diffrn_reflns_limit_k_max 16
_diffrn_reflns_limit_k_min -18
_diffrn_reflns_limit_l_max 24
_diffrn_reflns_limit_l_min -25
_diffrn_reflns_number 35722
_diffrn_reflns_theta_full 27.55
_diffrn_reflns_theta_max 27.55
_diffrn_reflns_theta_min 1.78
_diffrn_standards_number 0
_exptl_absorpt_coefficient_mu 8.906
_exptl_absorpt_correction_T_max 0.2970
_exptl_absorpt_correction_T_min 0.2447
_exptl_absorpt_correction_type multi-scan
_exptl_absorpt_process_details 'DENZO-SMN (Otwinowski & Minor, 1997)'
_exptl_crystal_colour 'dark red'
_exptl_crystal_density_diffrn 1.960
_exptl_crystal_density_method 'not measured'
_exptl_crystal_description plates
_exptl_crystal_F_000 2836
_exptl_crystal_size_max 0.22
_exptl_crystal_size_mid 0.20
_exptl_crystal_size_min 0.18
_refine_diff_density_max 1.771
_refine_diff_density_min -2.148
_refine_diff_density_rms 0.227
_refine_ls_extinction_method none
_refine_ls_goodness_of_fit_ref 0.998
_refine_ls_hydrogen_treatment constr
_refine_ls_matrix_type full
_refine_ls_number_parameters 442
_refine_ls_number_reflns 11633
_refine_ls_number_restraints 0
_refine_ls_restrained_S_all 0.998
_refine_ls_R_factor_all 0.1264
_refine_ls_R_factor_gt 0.0695
_refine_ls_shift/su_max 0.026
_refine_ls_shift/su_mean 0.001
_refine_ls_structure_factor_coef Fsqd
_refine_ls_weighting_details 'calc w=1/[\s^2^(Fo^2^)+(0.1116P)^2^+0.0000P] where P=(Fo^2^+2Fc^2^)/3'
_refine_ls_weighting_scheme calc
_refine_ls_wR_factor_gt 0.1669
_refine_ls_wR_factor_ref 0.2026
_reflns_number_gt 6864
_reflns_number_total 11633
_reflns_threshold_expression >2sigma(I)
_cod_data_source_file ic902346u_si_002_1.cif
_cod_data_source_block 07136
_cod_depositor_comments
;
The following automatic conversions were performed:

'_symmetry_cell_setting' value 'Monoclinic' changed to 'monoclinic'
according to the built-in table from CIF Core dictionary named
'cif_core.dic' version 2.4.1 from 2010-06-29.

Automatic conversion script
Id: cif_fix_values 1646 2011-03-28 12:23:43Z adriana 
;
_cod_database_code 4316318

loop_
_symmetry_equiv_pos_as_xyz
'x, y, z'
'-x+1/2, y+1/2, -z+1/2'
'-x, -y, -z'
'x-1/2, -y-1/2, z-1/2'

loop_
_atom_site_label
_atom_site_type_symbol
_atom_site_fract_x
_atom_site_fract_y
_atom_site_fract_z
_atom_site_U_iso_or_equiv
_atom_site_adp_type
_atom_site_occupancy
_atom_site_symmetry_multiplicity
_atom_site_calc_flag
_atom_site_refinement_flags
_atom_site_disorder_assembly
_atom_site_disorder_group
Mn Mn 0.24266(7) 0.23917(8) 0.47833(7) 0.0332(3) Uani 1 1 d . . .
Se1 Se 0.37042(5) 0.25340(6) 0.58928(5) 0.0385(2) Uani 1 1 d . . .
Se2 Se 0.29615(5) 0.09228(6) 0.41545(5) 0.0393(2) Uani 1 1 d . . .
Se3 Se 0.20324(5) 0.12204(6) 0.57262(5) 0.0383(2) Uani 1 1 d . . .
Se4 Se 0.11715(5) 0.21834(6) 0.37082(5) 0.0421(2) Uani 1 1 d . . .
Se5 Se 0.29186(5) 0.37029(6) 0.40704(5) 0.0408(2) Uani 1 1 d . . .
Se6 Se 0.17409(5) 0.36890(6) 0.54186(5) 0.0430(2) Uani 1 1 d . . .
Se7 Se 0.09541(5) 0.04943(6) 0.49818(6) 0.0450(3) Uani 1 1 d . . .
Se8 Se 0.42578(5) 0.09898(6) 0.46936(5) 0.0425(2) Uani 1 1 d . . .
Se9 Se 0.44647(5) 0.24943(6) 0.51456(6) 0.0446(3) Uani 1 1 d . . .
Se10 Se 0.10712(6) 0.05833(6) 0.38180(6) 0.0487(3) Uani 1 1 d . . .
Se11 Se 0.17492(6) 0.43903(7) 0.36299(6) 0.0558(3) Uani 1 1 d . . .
Se12 Se 0.16108(6) 0.49948(6) 0.46927(7) 0.0596(3) Uani 1 1 d . . .
C1 C 0.3820(8) 0.0495(9) 0.7210(6) 0.083(4) Uani 1 1 d . . .
H1A H 0.4172 0.0365 0.7689 0.125 Uiso 1 1 calc R . .
H1B H 0.3359 0.0148 0.7147 0.125 Uiso 1 1 calc R . .
H1C H 0.3709 0.1156 0.7168 0.125 Uiso 1 1 calc R . .
C2 C 0.4227(8) -0.0802(8) 0.6651(7) 0.077(4) Uani 1 1 d . . .
H2A H 0.4621 -0.0970 0.6436 0.093 Uiso 1 1 calc R . .
H2B H 0.4387 -0.1021 0.7158 0.093 Uiso 1 1 calc R . .
C3 C 0.2450(6) -0.1272(7) 0.5217(9) 0.087(5) Uani 1 1 d . . .
H3A H 0.2436 -0.1946 0.5185 0.131 Uiso 1 1 calc R . .
H3B H 0.2228 -0.1009 0.4734 0.131 Uiso 1 1 calc R . .
H3C H 0.2167 -0.1068 0.5535 0.131 Uiso 1 1 calc R . .
C4 C -0.0315(6) 0.3749(7) 0.4219(7) 0.069(3) Uani 1 1 d . . .
H4A H -0.0813 0.3974 0.3950 0.103 Uiso 1 1 calc R . .
H4B H 0.0000 0.3751 0.3902 0.103 Uiso 1 1 calc R . .
H4C H -0.0094 0.4151 0.4635 0.103 Uiso 1 1 calc R . .
C5 C 0.0904(7) 0.2758(8) 0.6682(6) 0.065(3) Uani 1 1 d . . .
H5A H 0.0674 0.2759 0.7070 0.098 Uiso 1 1 calc R . .
H5B H 0.1053 0.3386 0.6605 0.098 Uiso 1 1 calc R . .
H5C H 0.1343 0.2357 0.6818 0.098 Uiso 1 1 calc R . .
C6 C -0.0755(6) 0.2216(8) 0.3852(6) 0.065(3) Uani 1 1 d . . .
H6A H -0.1255 0.2463 0.3618 0.098 Uiso 1 1 calc R . .
H6B H -0.0795 0.1584 0.4014 0.098 Uiso 1 1 calc R . .
H6C H -0.0472 0.2215 0.3506 0.098 Uiso 1 1 calc R . .
C7 C 0.0131(6) 0.1496(6) 0.6179(6) 0.060(3) Uani 1 1 d . . .
H7A H -0.0040 0.1541 0.6605 0.090 Uiso 1 1 calc R . .
H7B H 0.0558 0.1075 0.6283 0.090 Uiso 1 1 calc R . .
H7C H -0.0273 0.1261 0.5769 0.090 Uiso 1 1 calc R . .
C9 C 0.3623(6) -0.1319(6) 0.5032(6) 0.061(3) Uani 1 1 d . . .
H9A H 0.3564 -0.1990 0.4990 0.092 Uiso 1 1 calc R . .
H9B H 0.4153 -0.1167 0.5233 0.092 Uiso 1 1 calc R . .
H9C H 0.3421 -0.1039 0.4552 0.092 Uiso 1 1 calc R . .
C10 C -0.0765(6) 0.2763(7) 0.5034(6) 0.051(3) Uani 1 1 d . . .
H10A H -0.1196 0.3189 0.4891 0.062 Uiso 1 1 calc R . .
H10B H -0.0959 0.2133 0.5055 0.062 Uiso 1 1 calc R . .
C13 C -0.0268(7) 0.3024(7) 0.5762(6) 0.064(3) Uani 1 1 d . . .
H13A H -0.0085 0.3660 0.5745 0.077 Uiso 1 1 calc R . .
H13B H -0.0554 0.3010 0.6111 0.077 Uiso 1 1 calc R . .
C14 C 0.3541(9) -0.1269(7) 0.6255(8) 0.084(4) Uani 1 1 d . . .
H14A H 0.3170 -0.1172 0.6513 0.100 Uiso 1 1 calc R . .
H14B H 0.3641 -0.1939 0.6256 0.100 Uiso 1 1 calc R . .
C16 C 0.3235(9) 0.4003(10) 0.7333(7) 0.099(5) Uani 1 1 d . . .
H16A H 0.3278 0.4274 0.7806 0.148 Uiso 1 1 calc R . .
H16B H 0.3660 0.3593 0.7378 0.148 Uiso 1 1 calc R . .
H16C H 0.2771 0.3651 0.7161 0.148 Uiso 1 1 calc R . .
C17 C 0.2636(7) 0.5390(8) 0.6827(6) 0.071(3) Uani 1 1 d . . .
H17A H 0.2714 0.5596 0.7324 0.107 Uiso 1 1 calc R . .
H17B H 0.2153 0.5079 0.6646 0.107 Uiso 1 1 calc R . .
H17C H 0.2643 0.5924 0.6520 0.107 Uiso 1 1 calc R . .
C18 C 0.4672(6) 0.4821(7) 0.5817(7) 0.065(3) Uani 1 1 d . . .
H18A H 0.5046 0.5288 0.5816 0.097 Uiso 1 1 calc R . .
H18B H 0.4605 0.4407 0.5404 0.097 Uiso 1 1 calc R . .
H18C H 0.4838 0.4465 0.6267 0.097 Uiso 1 1 calc R . .
C19 C 0.3939(7) 0.5239(11) 0.7015(7) 0.091(5) Uani 1 1 d . . .
H19A H 0.4355 0.4790 0.7151 0.110 Uiso 1 1 calc R . .
H19B H 0.3977 0.5634 0.7440 0.110 Uiso 1 1 calc R . .
C20 C 0.4000(7) 0.5823(9) 0.6402(8) 0.085(4) Uani 1 1 d . . .
H20A H 0.3595 0.6285 0.6280 0.102 Uiso 1 1 calc R . .
H20B H 0.4481 0.6158 0.6555 0.102 Uiso 1 1 calc R . .
C21 C 0.3744(7) 0.5878(7) 0.5125(7) 0.078(4) Uani 1 1 d . . .
H21A H 0.4139 0.6332 0.5163 0.117 Uiso 1 1 calc R . .
H21B H 0.3279 0.6198 0.5097 0.117 Uiso 1 1 calc R . .
H21C H 0.3673 0.5506 0.4688 0.117 Uiso 1 1 calc R . .
C22 C 0.4892(6) 0.0617(7) 0.6800(6) 0.061(3) Uani 1 1 d . . .
H22A H 0.5204 0.0419 0.7280 0.092 Uiso 1 1 calc R . .
H22B H 0.4854 0.1291 0.6788 0.092 Uiso 1 1 calc R . .
H22C H 0.5117 0.0410 0.6436 0.092 Uiso 1 1 calc R . .
C25 C 0.1475(13) 0.1217(17) 0.1991(10) 0.250(18) Uani 1 1 d . . .
H25A H 0.1177 0.1166 0.1481 0.375 Uiso 1 1 calc R . .
H25B H 0.1143 0.1236 0.2291 0.375 Uiso 1 1 calc R . .
H25C H 0.1806 0.0682 0.2128 0.375 Uiso 1 1 calc R . .
C26 C 0.4022(11) 0.3022(18) 0.2953(10) 0.222(16) Uani 1 1 d . . .
H26A H 0.4352 0.3048 0.2651 0.333 Uiso 1 1 calc R . .
H26B H 0.4296 0.2771 0.3429 0.333 Uiso 1 1 calc R . .
H26C H 0.3846 0.3644 0.3010 0.333 Uiso 1 1 calc R . .
C28 C 0.3046(9) 0.2646(12) 0.1909(9) 0.106(5) Uani 1 1 d . . .
H28A H 0.3384 0.2539 0.1616 0.127 Uiso 1 1 calc R . .
H28B H 0.2894 0.3301 0.1852 0.127 Uiso 1 1 calc R . .
C29 C 0.1394(10) 0.2862(14) 0.1899(8) 0.150(9) Uani 1 1 d . . .
H29A H 0.1054 0.2794 0.1406 0.224 Uiso 1 1 calc R . .
H29B H 0.1699 0.3415 0.1929 0.224 Uiso 1 1 calc R . .
H29C H 0.1104 0.2918 0.2237 0.224 Uiso 1 1 calc R . .
C31 C 0.2361(6) 0.2052(9) 0.1613(6) 0.062(3) Uani 1 1 d . . .
H31A H 0.2060 0.2297 0.1137 0.075 Uiso 1 1 calc R . .
H31B H 0.2517 0.1419 0.1538 0.075 Uiso 1 1 calc R . .
C32 C 0.3787(12) 0.1551(16) 0.2648(11) 0.171(9) Uani 1 1 d . . .
H32A H 0.4184 0.1589 0.2422 0.257 Uiso 1 1 calc R . .
H32B H 0.3407 0.1113 0.2378 0.257 Uiso 1 1 calc R . .
H32C H 0.3997 0.1340 0.3148 0.257 Uiso 1 1 calc R . .
Li1 Li 0.0739(9) 0.2349(10) 0.5061(8) 0.042(4) Uani 1 1 d . . .
Li2 Li 0.3331(9) 0.0532(10) 0.5609(8) 0.042(4) Uani 1 1 d . . .
Li3 Li 0.3141(9) 0.4247(10) 0.5756(9) 0.047(4) Uani 1 1 d . . .
Li4 Li 0.2587(10) 0.2275(10) 0.3156(8) 0.046(4) Uani 1 1 d . . .
N1 N 0.1898(5) 0.2019(8) 0.2096(5) 0.068(3) Uani 1 1 d . . .
N2 N 0.4152(4) 0.0219(5) 0.6647(4) 0.0443(18) Uani 1 1 d . . .
N3 N 0.3441(6) 0.2483(6) 0.2639(5) 0.062(2) Uani 1 1 d . . .
N4 N -0.0370(4) 0.2792(5) 0.4476(5) 0.047(2) Uani 1 1 d . . .
N5 N 0.3221(5) -0.0965(5) 0.5510(5) 0.050(2) Uani 1 1 d . . .
N6 N 0.0357(4) 0.2410(5) 0.6002(4) 0.0426(19) Uani 1 1 d . . .
N7 N 0.3232(5) 0.4749(7) 0.6810(4) 0.059(2) Uani 1 1 d . . .
N8 N 0.3956(4) 0.5278(5) 0.5762(5) 0.048(2) Uani 1 1 d . . .

loop_
_atom_site_aniso_label
_atom_site_aniso_U_11
_atom_site_aniso_U_22
_atom_site_aniso_U_33
_atom_site_aniso_U_23
_atom_site_aniso_U_13
_atom_site_aniso_U_12
Mn 0.0246(7) 0.0308(6) 0.0463(8) -0.0017(5) 0.0139(6) 0.0005(5)
Se1 0.0298(5) 0.0353(4) 0.0497(6) 0.0014(4) 0.0113(4) 0.0040(4)
Se2 0.0316(5) 0.0356(4) 0.0538(6) -0.0044(4) 0.0178(4) 0.0030(4)
Se3 0.0312(5) 0.0359(4) 0.0516(6) 0.0008(4) 0.0185(4) 0.0023(4)
Se4 0.0321(5) 0.0452(5) 0.0470(6) -0.0045(4) 0.0092(4) 0.0004(4)
Se5 0.0374(6) 0.0341(5) 0.0551(6) 0.0013(4) 0.0205(5) -0.0021(4)
Se6 0.0285(5) 0.0442(5) 0.0588(6) -0.0141(4) 0.0170(5) -0.0022(4)
Se7 0.0332(5) 0.0396(5) 0.0675(7) -0.0013(4) 0.0232(5) -0.0045(4)
Se8 0.0299(5) 0.0415(5) 0.0606(6) 0.0001(4) 0.0206(5) 0.0088(4)
Se9 0.0268(5) 0.0421(5) 0.0681(7) -0.0015(4) 0.0194(5) -0.0029(4)
Se10 0.0431(6) 0.0425(5) 0.0617(7) -0.0140(4) 0.0178(5) -0.0058(4)
Se11 0.0472(7) 0.0449(5) 0.0690(7) 0.0146(5) 0.0092(6) 0.0077(5)
Se12 0.0496(7) 0.0326(5) 0.1055(9) -0.0038(5) 0.0370(7) 0.0062(4)
C1 0.094(11) 0.099(10) 0.069(8) 0.022(7) 0.043(8) 0.035(8)
C2 0.075(10) 0.062(7) 0.079(9) 0.021(6) 0.001(7) 0.006(7)
C3 0.037(7) 0.043(6) 0.181(15) -0.007(7) 0.032(9) -0.011(5)
C4 0.041(7) 0.069(7) 0.090(9) 0.015(6) 0.013(6) 0.014(6)
C5 0.067(8) 0.072(7) 0.059(7) -0.011(6) 0.024(7) -0.002(6)
C6 0.025(6) 0.096(8) 0.069(8) -0.028(6) 0.007(5) -0.001(6)
C7 0.063(8) 0.042(5) 0.087(8) 0.011(5) 0.041(7) 0.004(5)
C9 0.050(7) 0.040(5) 0.098(9) -0.010(5) 0.032(7) 0.002(5)
C10 0.035(6) 0.052(5) 0.068(7) -0.009(5) 0.016(5) -0.001(5)
C13 0.070(8) 0.052(6) 0.086(9) 0.011(6) 0.048(7) 0.013(6)
C14 0.116(13) 0.039(6) 0.104(11) 0.021(6) 0.048(10) 0.011(7)
C16 0.121(14) 0.118(11) 0.056(8) 0.015(8) 0.028(9) 0.026(10)
C17 0.060(8) 0.082(8) 0.079(8) -0.024(6) 0.032(7) -0.011(6)
C18 0.050(7) 0.053(6) 0.100(9) 0.000(6) 0.035(7) 0.002(5)
C19 0.052(8) 0.150(13) 0.066(8) -0.060(9) 0.011(7) -0.033(9)
C20 0.071(9) 0.081(8) 0.112(11) -0.056(8) 0.042(9) -0.046(7)
C21 0.070(9) 0.047(6) 0.118(11) 0.013(6) 0.029(8) -0.019(6)
C22 0.042(7) 0.060(6) 0.066(7) 0.012(5) -0.005(5) 0.012(5)
C25 0.28(3) 0.38(3) 0.176(19) -0.22(2) 0.19(2) -0.29(3)
C26 0.151(19) 0.41(4) 0.159(18) -0.18(2) 0.133(17) -0.20(2)
C28 0.065(10) 0.175(16) 0.093(12) 0.020(11) 0.048(9) 0.004(10)
C29 0.098(14) 0.28(2) 0.090(12) 0.085(14) 0.051(11) 0.109(16)
C31 0.035(6) 0.099(9) 0.051(7) -0.013(6) 0.011(5) -0.009(6)
C32 0.15(2) 0.25(3) 0.156(19) 0.003(18) 0.106(17) 0.068(19)
Li1 0.039(9) 0.045(8) 0.044(9) -0.013(6) 0.016(8) 0.003(7)
Li2 0.039(9) 0.044(8) 0.044(9) 0.000(6) 0.014(8) 0.005(7)
Li3 0.035(9) 0.049(9) 0.057(10) 0.004(7) 0.015(8) -0.003(7)
Li4 0.047(10) 0.046(8) 0.044(9) 0.002(7) 0.012(8) 0.011(7)
N1 0.040(5) 0.124(8) 0.045(5) -0.009(5) 0.017(5) -0.012(6)
N2 0.042(5) 0.043(4) 0.046(5) 0.010(3) 0.012(4) 0.004(4)
N3 0.052(6) 0.085(6) 0.057(6) -0.018(5) 0.029(5) -0.019(5)
N4 0.030(5) 0.045(4) 0.068(6) -0.003(4) 0.016(4) 0.000(4)
N5 0.038(5) 0.037(4) 0.080(6) 0.000(4) 0.025(5) 0.004(4)
N6 0.036(5) 0.046(4) 0.051(5) 0.001(4) 0.021(4) 0.005(4)
N7 0.047(6) 0.085(6) 0.045(5) -0.007(5) 0.014(4) -0.003(5)
N8 0.042(5) 0.039(4) 0.069(6) -0.007(4) 0.024(5) -0.009(4)

loop_
_atom_type_symbol
_atom_type_description
_atom_type_scat_dispersion_real
_atom_type_scat_dispersion_imag
_atom_type_scat_source
C C 0.0033 0.0016 'International Tables Vol C Tables 4.2.6.8 and 6.1.1.4'
H H 0.0000 0.0000 'International Tables Vol C Tables 4.2.6.8 and 6.1.1.4'
Li Li -0.0003 0.0001 'International Tables Vol C Tables 4.2.6.8 and 6.1.1.4'
N N 0.0061 0.0033 'International Tables Vol C Tables 4.2.6.8 and 6.1.1.4'
Mn Mn 0.3368 0.7283 'International Tables Vol C Tables 4.2.6.8 and 6.1.1.4'
Se Se -0.0929 2.2259 'International Tables Vol C Tables 4.2.6.8 and 6.1.1.4'

loop_
_geom_angle_atom_site_label_1
_geom_angle_atom_site_label_2
_geom_angle_atom_site_label_3
_geom_angle
_geom_angle_site_symmetry_1
_geom_angle_site_symmetry_3
_geom_angle_publ_flag
Se4 Mn Se5 92.35(5) . . ?
Se4 Mn Se1 177.76(6) . . ?
Se5 Mn Se1 89.57(5) . . ?
Se4 Mn Se3 95.44(5) . . ?
Se5 Mn Se3 170.19(6) . . ?
Se1 Mn Se3 82.77(5) . . ?
Se4 Mn Se6 90.15(5) . . ?
Se5 Mn Se6 91.90(4) . . ?
Se1 Mn Se6 90.94(5) . . ?
Se3 Mn Se6 82.14(4) . . ?
Se4 Mn Se2 85.60(5) . . ?
Se5 Mn Se2 94.84(4) . . ?
Se1 Mn Se2 93.09(5) . . ?
Se3 Mn Se2 91.70(4) . . ?
Se6 Mn Se2 172.17(6) . . ?
Se4 Mn Li4 63.8(3) . . ?
Se5 Mn Li4 52.2(3) . . ?
Se1 Mn Li4 116.7(3) . . ?
Se3 Mn Li4 137.2(3) . . ?
Se6 Mn Li4 131.3(3) . . ?
Se2 Mn Li4 52.0(3) . . ?
Se4 Mn Li3 130.3(3) . . ?
Se5 Mn Li3 64.9(3) . . ?
Se1 Mn Li3 51.6(3) . . ?
Se3 Mn Li3 105.4(3) . . ?
Se6 Mn Li3 50.3(3) . . ?
Se2 Mn Li3 136.7(3) . . ?
Li4 Mn Li3 116.7(4) . . ?
Se4 Mn Li2 119.2(3) . . ?
Se5 Mn Li2 128.1(3) . . ?
Se1 Mn Li2 58.6(3) . . ?
Se3 Mn Li2 52.0(3) . . ?
Se6 Mn Li2 125.0(3) . . ?
Se2 Mn Li2 52.6(3) . . ?
Li4 Mn Li2 103.7(4) . . ?
Li3 Mn Li2 109.0(4) . . ?
Se9 Se1 Li3 105.2(3) . . ?
Se9 Se1 Mn 93.98(5) . . ?
Li3 Se1 Mn 76.3(4) . . ?
Se9 Se1 Li2 90.9(3) . . ?
Li3 Se1 Li2 144.6(5) . . ?
Mn Se1 Li2 71.2(3) . . ?
Se8 Se2 Li4 107.2(4) . . ?
Se8 Se2 Li2 69.7(3) . . ?
Li4 Se2 Li2 144.7(4) . . ?
Se8 Se2 Mn 103.93(5) . . ?
Li4 Se2 Mn 73.2(3) . . ?
Li2 Se2 Mn 73.6(3) . . ?
Se7 Se3 Li2 114.5(3) . . ?
Se7 Se3 Mn 103.10(5) . . ?
Li2 Se3 Mn 74.7(3) . . ?
Se7 Se3 Li1 61.9(3) . . ?
Li2 Se3 Li1 145.9(4) . . ?
Mn Se3 Li1 73.7(3) . . ?
Se10 Se4 Mn 96.83(5) . . ?
Se10 Se4 Li1 87.0(3) . . ?
Mn Se4 Li1 73.6(3) . . ?
Se10 Se4 Li4 99.9(3) . . ?
Mn Se4 Li4 67.8(3) . . ?
Li1 Se4 Li4 141.3(4) . . ?
Se11 Se5 Li4 95.0(4) . . ?
Se11 Se5 Mn 93.06(5) . . ?
Li4 Se5 Mn 75.4(3) . . ?
Se12 Se6 Li3 79.1(3) . . ?
Se12 Se6 Li1 120.4(4) . . ?
Li3 Se6 Li1 150.0(5) . . ?
Se12 Se6 Mn 104.90(5) . . ?
Li3 Se6 Mn 75.6(3) . . ?
Li1 Se6 Mn 77.3(3) . . ?
Se10 Se7 Se3 104.31(5) . . ?
Se10 Se7 Li1 93.5(3) . . ?
Se3 Se7 Li1 68.8(4) . . ?
Se9 Se8 Se2 103.64(4) . . ?
Se9 Se8 Li2 92.5(3) . . ?
Se2 Se8 Li2 61.7(3) . . ?
Se1 Se9 Se8 101.15(4) . . ?
Se4 Se10 Se7 100.19(5) . . ?
Se5 Se11 Se12 100.89(6) . . ?
Se6 Se12 Se11 102.21(5) . . ?
Se6 Se12 Li3 54.8(3) . . ?
Se11 Se12 Li3 96.8(3) . . ?
C14 C2 N2 113.2(10) . . ?
C13 C10 N4 112.0(8) . . ?
N6 C13 C10 111.4(8) . . ?
C2 C14 N5 114.4(10) . . ?
N7 C19 C20 110.5(10) . . ?
N8 C20 C19 112.1(10) . . ?
N3 C28 C31 114.3(11) . . ?
N1 C31 C28 112.6(9) . . ?
N4 Li1 N6 84.8(6) . . ?
N4 Li1 Se6 114.7(6) . . ?
N6 Li1 Se6 98.4(6) . . ?
N4 Li1 Se7 113.7(6) . . ?
N6 Li1 Se7 100.5(6) . . ?
Se6 Li1 Se7 129.1(6) . . ?
N4 Li1 Se3 162.9(7) . . ?
N6 Li1 Se3 95.8(6) . . ?
Se6 Li1 Se3 82.2(5) . . ?
Se7 Li1 Se3 49.3(3) . . ?
N4 Li1 Se4 92.6(6) . . ?
N6 Li1 Se4 175.9(8) . . ?
Se6 Li1 Se4 85.6(4) . . ?
Se7 Li1 Se4 77.6(3) . . ?
Se3 Li1 Se4 85.7(4) . . ?
N2 Li2 N5 84.0(6) . . ?
N2 Li2 Se3 113.6(6) . . ?
N5 Li2 Se3 108.0(6) . . ?
N2 Li2 Se2 151.1(7) . . ?
N5 Li2 Se2 97.3(6) . . ?
Se3 Li2 Se2 93.6(5) . . ?
N2 Li2 Se8 102.9(6) . . ?
N5 Li2 Se8 103.3(6) . . ?
Se3 Li2 Se8 133.6(6) . . ?
Se2 Li2 Se8 48.6(2) . . ?
N2 Li2 Se1 88.4(5) . . ?
N5 Li2 Se1 171.7(8) . . ?
Se3 Li2 Se1 78.2(4) . . ?
Se2 Li2 Se1 87.7(4) . . ?
Se8 Li2 Se1 75.1(4) . . ?
N2 Li2 Mn 136.7(6) . . ?
N5 Li2 Mn 138.0(7) . . ?
Se3 Li2 Mn 53.3(3) . . ?
Se2 Li2 Mn 53.8(3) . . ?
Se8 Li2 Mn 80.6(3) . . ?
Se1 Li2 Mn 50.2(2) . . ?
N7 Li3 N8 85.0(7) . . ?
N7 Li3 Se6 96.9(6) . . ?
N8 Li3 Se6 151.1(8) . . ?
N7 Li3 Se1 108.0(7) . . ?
N8 Li3 Se1 112.6(7) . . ?
Se6 Li3 Se1 94.3(5) . . ?
N7 Li3 Se12 107.2(6) . . ?
N8 Li3 Se12 105.8(6) . . ?
Se6 Li3 Se12 46.1(3) . . ?
Se1 Li3 Se12 129.3(6) . . ?
N7 Li3 Mn 136.1(7) . . ?
N8 Li3 Mn 137.0(7) . . ?
Se6 Li3 Mn 54.1(3) . . ?
Se1 Li3 Mn 52.1(3) . . ?
Se12 Li3 Mn 77.3(4) . . ?
N1 Li4 N3 83.8(6) . . ?
N1 Li4 Se5 137.3(7) . . ?
N3 Li4 Se5 98.5(7) . . ?
N1 Li4 Se2 121.5(7) . . ?
N3 Li4 Se2 111.7(7) . . ?
Se5 Li4 Se2 97.4(5) . . ?
N1 Li4 Se4 89.7(6) . . ?
N3 Li4 Se4 170.6(7) . . ?
Se5 Li4 Se4 81.7(4) . . ?
Se2 Li4 Se4 77.6(4) . . ?
N1 Li4 Mn 137.9(8) . . ?
N3 Li4 Mn 138.2(8) . . ?
Se5 Li4 Mn 52.4(3) . . ?
Se2 Li4 Mn 54.8(3) . . ?
Se4 Li4 Mn 48.4(2) . . ?
C25 N1 C31 111.3(10) . . ?
C25 N1 C29 110.5(16) . . ?
C31 N1 C29 105.2(10) . . ?
C25 N1 Li4 116.4(12) . . ?
C31 N1 Li4 108.1(8) . . ?
C29 N1 Li4 104.6(10) . . ?
C22 N2 C1 110.0(9) . . ?
C22 N2 C2 108.1(8) . . ?
C1 N2 C2 109.1(9) . . ?
C22 N2 Li2 118.0(7) . . ?
C1 N2 Li2 106.6(8) . . ?
C2 N2 Li2 104.6(8) . . ?
C26 N3 C28 118.0(14) . . ?
C26 N3 C32 103.4(17) . . ?
C28 N3 C32 104.9(12) . . ?
C26 N3 Li4 119.6(9) . . ?
C28 N3 Li4 104.7(9) . . ?
C32 N3 Li4 104.6(10) . . ?
C6 N4 C4 108.8(9) . . ?
C6 N4 C10 110.8(8) . . ?
C4 N4 C10 111.9(8) . . ?
C6 N4 Li1 114.8(7) . . ?
C4 N4 Li1 107.3(7) . . ?
C10 N4 Li1 103.3(7) . . ?
C14 N5 C3 110.6(10) . . ?
C14 N5 C9 112.9(9) . . ?
C3 N5 C9 107.2(9) . . ?
C14 N5 Li2 102.4(8) . . ?
C3 N5 Li2 113.2(7) . . ?
C9 N5 Li2 110.6(7) . . ?
C13 N6 C7 111.7(8) . . ?
C13 N6 C5 110.6(8) . . ?
C7 N6 C5 105.6(8) . . ?
C13 N6 Li1 101.8(7) . . ?
C7 N6 Li1 111.0(7) . . ?
C5 N6 Li1 116.2(8) . . ?
C19 N7 C17 109.1(10) . . ?
C19 N7 C16 111.1(11) . . ?
C17 N7 C16 106.7(9) . . ?
C19 N7 Li3 103.0(8) . . ?
C17 N7 Li3 113.8(8) . . ?
C16 N7 Li3 113.1(9) . . ?
C20 N8 C21 109.2(9) . . ?
C20 N8 C18 111.9(9) . . ?
C21 N8 C18 109.3(8) . . ?
C20 N8 Li3 103.6(7) . . ?
C21 N8 Li3 113.7(8) . . ?
C18 N8 Li3 109.0(7) . . ?

loop_
_geom_bond_atom_site_label_1
_geom_bond_atom_site_label_2
_geom_bond_distance
_geom_bond_site_symmetry_2
_geom_bond_publ_flag
Mn Se4 2.6467(17) . ?
Mn Se5 2.6846(14) . ?
Mn Se1 2.6996(17) . ?
Mn Se3 2.7670(15) . ?
Mn Se6 2.7822(14) . ?
Mn Se2 2.7978(14) . ?
Mn Li4 3.278(15) . ?
Mn Li3 3.326(16) . ?
Mn Li2 3.328(15) . ?
Se1 Se9 2.3396(13) . ?
Se1 Li3 2.685(16) . ?
Se1 Li2 3.000(15) . ?
Se2 Se8 2.3462(13) . ?
Se2 Li4 2.697(15) . ?
Se2 Li2 2.756(15) . ?
Se3 Se7 2.3500(14) . ?
Se3 Li2 2.721(15) . ?
Se3 Li1 2.891(16) . ?
Se4 Se10 2.3450(13) . ?
Se4 Li1 2.998(15) . ?
Se4 Li4 3.178(17) . ?
Se5 Se11 2.3299(14) . ?
Se5 Li4 2.676(16) . ?
Se6 Se12 2.3304(14) . ?
Se6 Li3 2.644(16) . ?
Se6 Li1 2.650(16) . ?
Se7 Se10 2.3460(14) . ?
Se7 Li1 2.734(14) . ?
Se8 Se9 2.3411(13) . ?
Se8 Li2 2.935(15) . ?
Se11 Se12 2.3343(16) . ?
Se12 Li3 3.176(17) . ?
C1 N2 1.478(12) . ?
C2 C14 1.452(18) . ?
C2 N2 1.488(12) . ?
C3 N5 1.459(13) . ?
C4 N4 1.491(12) . ?
C5 N6 1.491(13) . ?
C6 N4 1.467(12) . ?
C7 N6 1.466(11) . ?
C9 N5 1.464(12) . ?
C10 C13 1.484(15) . ?
C10 N4 1.497(12) . ?
C13 N6 1.435(13) . ?
C14 N5 1.456(15) . ?
C16 N7 1.485(15) . ?
C17 N7 1.469(14) . ?
C18 N8 1.479(12) . ?
C19 N7 1.455(14) . ?
C19 C20 1.496(18) . ?
C20 N8 1.455(13) . ?
C21 N8 1.466(13) . ?
C22 N2 1.454(12) . ?
C25 N1 1.391(17) . ?
C26 N3 1.332(16) . ?
C28 N3 1.404(17) . ?
C28 C31 1.511(18) . ?
C29 N1 1.524(17) . ?
C31 N1 1.469(12) . ?
C32 N3 1.50(2) . ?
Li1 N4 2.149(18) . ?
Li1 N6 2.169(16) . ?
Li2 N2 2.178(18) . ?
Li2 N5 2.186(16) . ?
Li3 N7 2.132(18) . ?
Li3 N8 2.144(17) . ?
Li4 N1 2.102(19) . ?
Li4 N3 2.170(19) . ?
